data_4329004
loop_
_publ_author_name
'Zheng-Guo Lin'
'Bo Wang'
'Jie Cao'
'Bao-Kuan Chen'
'Yuan-Zhe Gao'
'Ying-Nan Chi'
'Chong Xu'
'Xian-Qiang Huang'
'Ruo-Dan Han'
'Shuang-Yue Su'
'Chang-Wen Hu'

_publ_contact_author_email cwhu@bit.edu.cn
_publ_contact_author_name 'Changwen Hu'
_publ_section_title
;
 Cation-Induced Synthesis of New Polyoxopalladates
;
_journal_name_full 'Inorganic Chemistry'
_journal_page_first 4435
_journal_page_last 4437
_journal_paper_doi 10.1021/ic300428g
_journal_volume 51
_journal_year 2012
_chemical_formula_sum 'Co Na6 O40 Pd12 Se8'
_chemical_formula_weight 2745.35
_chemical_name_systematic
; 
 ? 
;
_space_group_IT_number 62
_symmetry_cell_setting orthorhombic
_symmetry_space_group_name_Hall '-P 2ac 2n'
_symmetry_space_group_name_H-M 'P n m a'
_atom_sites_solution_hydrogens none
_atom_sites_solution_primary direct
_atom_sites_solution_secondary difmap
_audit_creation_method SHELXL-97
_cell_angle_alpha 90.00
_cell_angle_beta 90.00
_cell_angle_gamma 90.00
_cell_formula_units_Z 4
_cell_length_a 18.8869(9)
_cell_length_b 12.9571(6)
_cell_length_c 18.9155(9)
_cell_measurement_reflns_used 8681
_cell_measurement_temperature 296(2)
_cell_measurement_theta_max 28.26
_cell_measurement_theta_min 2.41
_cell_volume 4629.0(4)
_computing_cell_refinement 'Bruker SMART'
_computing_data_collection 'Bruker SMART'
_computing_data_reduction 'Bruker SMART'
_computing_molecular_graphics 'Bruker SHELXTL'
_computing_publication_material 'Bruker SHELXTL'
_computing_structure_refinement 'SHELXL-97 (Sheldrick, 1997)'
_computing_structure_solution 'SHELXS-97 (Sheldrick, 1990)'
_diffrn_ambient_temperature 296(2)
_diffrn_measured_fraction_theta_full 0.994
_diffrn_measured_fraction_theta_max 0.994
_diffrn_measurement_device_type 'CCD area detector'
_diffrn_measurement_method 'phi and omega scans'
_diffrn_radiation_monochromator graphite
_diffrn_radiation_source 'fine-focus sealed tube'
_diffrn_radiation_type MoK\a
_diffrn_radiation_wavelength 0.71073
_diffrn_reflns_av_R_equivalents 0.0310
_diffrn_reflns_av_sigmaI/netI 0.0232
_diffrn_reflns_limit_h_max 17
_diffrn_reflns_limit_h_min -22
_diffrn_reflns_limit_k_max 13
_diffrn_reflns_limit_k_min -15
_diffrn_reflns_limit_l_max 22
_diffrn_reflns_limit_l_min -21
_diffrn_reflns_number 22159
_diffrn_reflns_theta_full 25.02
_diffrn_reflns_theta_max 25.02
_diffrn_reflns_theta_min 1.52
_exptl_absorpt_coefficient_mu 11.338
_exptl_absorpt_correction_T_max 0.146
_exptl_absorpt_correction_T_min 0.082
_exptl_absorpt_correction_type multi-scan
_exptl_absorpt_process_details 'Bruker SMART'
_exptl_crystal_colour Redbrown
_exptl_crystal_density_diffrn 3.940
_exptl_crystal_description Block
_exptl_crystal_F_000 4948.0
_exptl_crystal_size_max 0.32
_exptl_crystal_size_mid 0.20
_exptl_crystal_size_min 0.17
_refine_diff_density_max 3.704
_refine_diff_density_min -2.350
_refine_diff_density_rms 0.345
_refine_ls_extinction_method none
_refine_ls_goodness_of_fit_ref 1.215
_refine_ls_hydrogen_treatment constr
_refine_ls_matrix_type full
_refine_ls_number_parameters 346
_refine_ls_number_reflns 4270
_refine_ls_number_restraints 331
_refine_ls_restrained_S_all 1.189
_refine_ls_R_factor_all 0.0654
_refine_ls_R_factor_gt 0.0618
_refine_ls_shift/su_max 0.006
_refine_ls_shift/su_mean 0.001
_refine_ls_structure_factor_coef Fsqd
_refine_ls_weighting_details 'calc w=1/[\s^2^(Fo^2^)+(0.0000P)^2^+402.3534P] where P=(Fo^2^+2Fc^2^)/3'
_refine_ls_weighting_scheme calc
_refine_ls_wR_factor_gt 0.1397
_refine_ls_wR_factor_ref 0.1413
_reflns_number_gt 3945
_reflns_number_total 4296
_reflns_threshold_expression >2sigma(I)
_cod_data_source_file ic300428g_si_002_4.cif
_cod_data_source_block compound3
_cod_database_code 4329004

loop_
_symmetry_equiv_pos_as_xyz
'x, y, z'
'-x+1/2, -y, z+1/2'
'x+1/2, -y+1/2, -z+1/2'
'-x, y+1/2, -z'
'-x, -y, -z'
'x-1/2, y, -z-1/2'
'-x-1/2, y-1/2, z-1/2'
'x, -y-1/2, z'

loop_
_atom_site_label
_atom_site_type_symbol
_atom_site_fract_x
_atom_site_fract_y
_atom_site_fract_z
_atom_site_U_iso_or_equiv
_atom_site_adp_type
_atom_site_occupancy
_atom_site_symmetry_multiplicity
_atom_site_calc_flag
_atom_site_refinement_flags
O22 O 0.4677(6) 0.1402(9) 0.2436(6) 0.072(3) Uani 1 1 d U
O23 O 0.2775(5) 0.0196(8) 0.3618(6) 0.067(2) Uani 1 1 d U
Co1 Co 0.22901(9) 0.2500 0.60838(9) 0.0160(4) Uani 1 2 d S
Na1 Na 0.0767(2) 0.5227(3) 0.3530(2) 0.0287(10) Uani 1 1 d .
Na2 Na 0.5336(5) 0.4778(8) 0.5422(5) 0.048(3) Uani 0.50 1 d P
Na3 Na 0.2249(3) 0.7500 0.6287(4) 0.0346(17) Uani 1 2 d S
Na4 Na 0.0884(6) 0.1903(10) 0.9207(6) 0.080(4) Uani 0.50 1 d PD
Na5 Na 0.3693(7) 0.1056(10) 0.3129(7) 0.072(4) Uani 0.50 1 d P
O1 O 0.3863(6) 0.2500 0.3996(6) 0.035(2) Uani 1 2 d SU
O2 O 0.4579(4) 0.3525(6) 0.5025(4) 0.0363(18) Uani 1 1 d U
O3 O 0.2358(6) 0.2500 0.3500(6) 0.036(2) Uani 1 2 d SU
O4 O 0.1184(4) 0.1471(5) 0.3819(4) 0.0325(18) Uani 1 1 d U
O5 O 0.1981(5) 0.2500 0.4969(5) 0.0182(17) Uani 1 2 d SU
O6 O 0.4241(4) 0.5060(6) 0.6057(4) 0.0325(17) Uani 1 1 d U
O7 O 0.3063(4) 0.6166(5) 0.6312(4) 0.0317(16) Uani 1 1 d U
O8 O 0.3687(4) 0.5108(5) 0.7378(4) 0.0315(17) Uani 1 1 d U
O9 O 0.1667(3) 0.3914(5) 0.5857(3) 0.0199(13) Uani 1 1 d U
O10 O 0.1613(4) 0.6181(5) 0.5790(4) 0.0287(15) Uani 1 1 d U
O11 O 0.0429(3) 0.5193(5) 0.6185(4) 0.0271(16) Uani 1 1 d U
O12 O 0.0864(4) 0.5124(5) 0.4817(3) 0.0273(16) Uani 1 1 d U
O13 O 0.1303(5) 0.2500 0.6729(5) 0.0189(17) Uani 1 2 d SU
O14 O 0.2077(6) 0.2500 0.8705(6) 0.039(2) Uani 1 2 d SU
O15 O 0.2580(5) 0.2500 0.7207(5) 0.0210(18) Uani 1 2 d SU
O16 O 0.3270(5) 0.2500 0.5415(5) 0.0213(18) Uani 1 2 d SU
O17 O 0.2933(3) 0.3883(5) 0.6319(3) 0.0190(13) Uani 1 1 d U
O18 O -0.0008(3) 0.3539(6) 0.7116(4) 0.0318(17) Uani 1 1 d U
O19 O 0.0642(6) 0.2500 0.8131(6) 0.044(3) Uani 1 2 d SU
O20 O 0.3280(4) 0.3555(6) 0.8390(4) 0.0342(18) Uani 1 1 d U
O21 O 0.1724(6) 0.7500 0.7393(7) 0.049(3) Uani 1 2 d SU
O24 O 0.4279(7) -0.0221(11) 0.3433(7) 0.093(4) Uani 1 1 d U
Pd1 Pd 0.28719(5) 0.2500 0.44555(5) 0.0168(2) Uani 1 2 d S
Pd2 Pd 0.37607(4) 0.37541(5) 0.57012(4) 0.01767(17) Uani 1 1 d .
Pd3 Pd 0.31277(4) 0.37654(6) 0.73309(4) 0.01870(17) Uani 1 1 d .
Pd4 Pd 0.23160(4) 0.50437(5) 0.60707(4) 0.01970(17) Uani 1 1 d .
Pd5 Pd 0.14203(4) 0.12293(5) 0.48597(4) 0.01684(16) Uani 1 1 d .
Pd6 Pd 0.08442(3) 0.37936(6) 0.64705(4) 0.01877(17) Uani 1 1 d .
Pd7 Pd 0.16539(5) 0.2500 0.76995(6) 0.0249(3) Uani 1 2 d S
Se1 Se 0.07735(5) 0.59217(7) 0.55100(6) 0.0237(2) Uani 1 1 d .
Se2 Se 0.46248(7) 0.2500 0.44533(8) 0.0259(4) Uani 1 2 d S
Se3 Se 0.14757(8) 0.2500 0.33613(7) 0.0238(3) Uani 1 2 d S
Se4 Se -0.01071(7) 0.2500 0.76351(8) 0.0297(4) Uani 1 2 d S
Se5 Se 0.38615(5) 0.58649(8) 0.66680(6) 0.0247(2) Uani 1 1 d .
Se6 Se 0.29758(8) 0.2500 0.88442(7) 0.0267(4) Uani 1 2 d S
O25 O 0.1647(8) 0.0894(13) 0.9799(9) 0.073(5) Uani 0.50 1 d PDU

loop_
_atom_site_aniso_label
_atom_site_aniso_U_11
_atom_site_aniso_U_22
_atom_site_aniso_U_33
_atom_site_aniso_U_23
_atom_site_aniso_U_13
_atom_site_aniso_U_12
O22 0.092(6) 0.068(6) 0.056(5) 0.003(5) 0.003(5) 0.014(5)
O23 0.056(4) 0.056(4) 0.090(5) -0.016(4) 0.006(4) -0.006(4)
Co1 0.0144(8) 0.0158(8) 0.0178(8) 0.000 0.0011(7) 0.000
Na1 0.0216(17) 0.031(2) 0.033(2) 0.0129(18) 0.0080(16) 0.0012(17)
Na2 0.044(5) 0.048(5) 0.051(6) 0.003(5) -0.002(4) -0.024(5)
Na3 0.034(3) 0.016(3) 0.053(4) 0.000 -0.007(3) 0.000
Na4 0.092(9) 0.092(9) 0.054(7) -0.012(7) -0.004(7) 0.001(8)
Na5 0.072(7) 0.069(8) 0.075(8) 0.000(7) 0.009(7) -0.002(7)
O1 0.034(4) 0.035(4) 0.035(4) 0.000 0.004(4) 0.000
O2 0.030(3) 0.033(4) 0.046(4) -0.005(3) 0.012(3) -0.009(3)
O3 0.031(3) 0.044(4) 0.031(4) 0.000 0.010(3) 0.000
O4 0.044(3) 0.022(3) 0.031(3) 0.003(3) -0.004(3) -0.006(3)
O5 0.021(3) 0.012(3) 0.022(3) 0.000 0.003(3) 0.000
O6 0.025(3) 0.032(3) 0.040(3) -0.009(3) 0.001(3) -0.007(3)
O7 0.024(3) 0.017(3) 0.054(3) -0.003(3) -0.016(3) 0.002(3)
O8 0.035(3) 0.028(3) 0.031(3) -0.010(3) -0.007(3) -0.010(3)
O9 0.019(2) 0.021(3) 0.020(2) -0.002(2) 0.002(2) -0.003(2)
O10 0.025(3) 0.020(3) 0.041(3) -0.009(2) -0.010(2) -0.005(2)
O11 0.023(3) 0.027(3) 0.032(3) -0.003(3) -0.005(3) 0.005(3)
O12 0.032(3) 0.025(3) 0.025(3) -0.001(3) -0.011(3) 0.009(3)
O13 0.015(3) 0.028(3) 0.014(3) 0.000 0.005(3) 0.000
O14 0.033(4) 0.060(5) 0.023(4) 0.000 0.008(4) 0.000
O15 0.018(3) 0.027(3) 0.017(3) 0.000 -0.003(3) 0.000
O16 0.018(3) 0.021(3) 0.025(3) 0.000 -0.001(3) 0.000
O17 0.015(2) 0.019(2) 0.024(3) 0.001(2) 0.002(2) 0.003(2)
O18 0.021(3) 0.040(4) 0.034(3) 0.001(3) 0.012(3) 0.005(3)
O19 0.023(4) 0.077(5) 0.033(4) 0.000 0.006(4) 0.000
O20 0.032(3) 0.048(4) 0.022(3) 0.004(3) -0.007(3) -0.006(3)
O21 0.040(5) 0.061(6) 0.047(5) 0.000 -0.009(5) 0.000
O24 0.085(7) 0.100(7) 0.094(7) -0.028(7) 0.001(6) -0.026(6)
Pd1 0.0177(4) 0.0172(5) 0.0155(5) 0.000 0.0015(4) 0.000
Pd2 0.0158(3) 0.0162(3) 0.0210(3) -0.0012(3) 0.0026(3) -0.0021(3)
Pd3 0.0157(3) 0.0223(3) 0.0181(3) -0.0039(3) -0.0032(3) -0.0006(3)
Pd4 0.0155(3) 0.0138(3) 0.0298(4) -0.0052(3) -0.0058(3) 0.0011(3)
Pd5 0.0185(3) 0.0144(3) 0.0177(3) 0.0007(3) -0.0029(3) -0.0016(3)
Pd6 0.0133(3) 0.0201(3) 0.0229(3) -0.0034(3) 0.0000(3) 0.0021(3)
Pd7 0.0140(4) 0.0443(6) 0.0164(5) 0.000 0.0012(4) 0.000
Se1 0.0195(4) 0.0175(4) 0.0341(5) -0.0033(4) -0.0055(4) 0.0052(4)
Se2 0.0189(6) 0.0325(7) 0.0263(7) 0.000 0.0078(6) 0.000
Se3 0.0308(7) 0.0257(7) 0.0149(6) 0.000 -0.0068(6) 0.000
Se4 0.0140(6) 0.0504(9) 0.0246(7) 0.000 0.0059(6) 0.000
Se5 0.0194(4) 0.0192(4) 0.0355(5) -0.0072(4) -0.0072(4) -0.0035(4)
Se6 0.0232(7) 0.0439(8) 0.0129(6) 0.000 -0.0021(5) 0.000
O25 0.098(9) 0.084(9) 0.038(8) 0.010(8) 0.008(8) -0.028(9)

loop_
_atom_type_symbol
_atom_type_description
_atom_type_scat_dispersion_real
_atom_type_scat_dispersion_imag
_atom_type_scat_source
Co Co 0.3494 0.9721 'International Tables Vol C Tables 4.2.6.8 and 6.1.1.4'
Na Na 0.0362 0.0249 'International Tables Vol C Tables 4.2.6.8 and 6.1.1.4'
O O 0.0106 0.0060 'International Tables Vol C Tables 4.2.6.8 and 6.1.1.4'
Pd Pd -0.9988 1.0072 'International Tables Vol C Tables 4.2.6.8 and 6.1.1.4'
Se Se -0.0929 2.2259 'International Tables Vol C Tables 4.2.6.8 and 6.1.1.4'

loop_
_geom_angle_atom_site_label_1
_geom_angle_atom_site_label_2
_geom_angle_atom_site_label_3
_geom_angle
_geom_angle_site_symmetry_1
_geom_angle_site_symmetry_3
O5 Co1 O15 179.0(3) . .
O5 Co1 O17 109.9(2) . .
O15 Co1 O17 70.6(2) . .
O5 Co1 O17 109.9(2) . 8_565
O15 Co1 O17 70.6(2) . 8_565
O17 Co1 O17 108.4(3) . 8_565
O5 Co1 O9 70.9(2) . 8_565
O15 Co1 O9 108.6(2) . 8_565
O17 Co1 O9 178.5(2) . 8_565
O17 Co1 O9 70.2(2) 8_565 8_565
O5 Co1 O9 70.9(2) . .
O15 Co1 O9 108.6(2) . .
O17 Co1 O9 70.2(2) . .
O17 Co1 O9 178.5(2) 8_565 .
O9 Co1 O9 111.3(3) 8_565 .
O5 Co1 O13 107.8(3) . .
O15 Co1 O13 71.2(3) . .
O17 Co1 O13 110.4(2) . .
O17 Co1 O13 110.4(2) 8_565 .
O9 Co1 O13 70.3(2) 8_565 .
O9 Co1 O13 70.3(2) . .
O5 Co1 O16 71.1(3) . .
O15 Co1 O16 109.9(3) . .
O17 Co1 O16 70.1(2) . .
O17 Co1 O16 70.1(2) 8_565 .
O9 Co1 O16 109.2(2) 8_565 .
O9 Co1 O16 109.2(2) . .
O13 Co1 O16 178.9(3) . .
Se2 O1 Pd1 124.0(6) . .
Se2 O2 Pd2 123.3(4) . .
Se3 O3 Pd1 127.2(6) . .
Se3 O4 Pd5 123.0(4) . .
Pd1 O5 Pd5 114.4(3) . .
Pd1 O5 Pd5 114.4(3) . 8_565
Pd5 O5 Pd5 113.5(4) . 8_565
Pd1 O5 Co1 104.5(4) . .
Pd5 O5 Co1 104.1(3) . .
Pd5 O5 Co1 104.1(3) 8_565 .
Se5 O6 Pd2 122.8(4) . .
Se5 O7 Pd4 122.0(4) . .
Se5 O8 Pd3 124.1(4) . .
Pd6 O9 Pd4 116.0(3) . .
Pd6 O9 Pd5 112.2(3) . 8_565
Pd4 O9 Pd5 114.9(3) . 8_565
Pd6 O9 Co1 104.0(3) . .
Pd4 O9 Co1 104.3(3) . .
Pd5 O9 Co1 103.6(3) 8_565 .
Se1 O10 Pd4 122.7(4) . .
Se1 O11 Pd6 122.6(4) . .
Se1 O12 Pd5 123.4(4) . 8_565
Pd6 O13 Pd6 118.6(4) 8_565 .
Pd6 O13 Pd7 112.8(3) 8_565 .
Pd6 O13 Pd7 112.8(3) . .
Pd6 O13 Co1 103.6(3) 8_565 .
Pd6 O13 Co1 103.6(3) . .
Pd7 O13 Co1 103.4(4) . .
Se6 O14 Pd7 121.6(6) . .
Pd3 O15 Pd3 114.2(4) . 8_565
Pd3 O15 Pd7 114.3(3) . .
Pd3 O15 Pd7 114.3(3) 8_565 .
Pd3 O15 Co1 104.4(3) . .
Pd3 O15 Co1 104.4(3) 8_565 .
Pd7 O15 Co1 103.6(4) . .
Pd2 O16 Pd2 113.1(4) . 8_565
Pd2 O16 Pd1 116.0(3) . .
Pd2 O16 Pd1 116.0(3) 8_565 .
Pd2 O16 Co1 103.7(3) . .
Pd2 O16 Co1 103.7(3) 8_565 .
Pd1 O16 Co1 101.9(4) . .
Pd3 O17 Pd4 114.0(3) . .
Pd3 O17 Pd2 115.3(3) . .
Pd4 O17 Pd2 113.4(3) . .
Pd3 O17 Co1 103.7(3) . .
Pd4 O17 Co1 104.3(3) . .
Pd2 O17 Co1 104.4(3) . .
Se4 O18 Pd6 124.5(4) . .
Se4 O19 Pd7 123.3(6) . .
Se6 O20 Pd3 123.4(4) . .
O5 Pd1 O16 82.5(4) . .
O5 Pd1 O3 91.8(4) . .
O16 Pd1 O3 174.3(4) . .
O5 Pd1 O1 174.9(4) . .
O16 Pd1 O1 92.4(4) . .
O3 Pd1 O1 93.3(4) . .
O5 Pd1 Pd5 33.03(11) . .
O16 Pd1 Pd5 96.0(2) . .
O3 Pd1 Pd5 79.1(3) . .
O1 Pd1 Pd5 148.66(9) . .
O5 Pd1 Pd5 33.03(11) . 8_565
O16 Pd1 Pd5 96.0(2) . 8_565
O3 Pd1 Pd5 79.1(3) . 8_565
O1 Pd1 Pd5 148.66(9) . 8_565
Pd5 Pd1 Pd5 60.10(3) . 8_565
O5 Pd1 Pd2 94.8(2) . .
O16 Pd1 Pd2 31.83(10) . .
O3 Pd1 Pd2 149.88(7) . .
O1 Pd1 Pd2 80.8(3) . .
Pd5 Pd1 Pd2 120.12(3) . .
Pd5 Pd1 Pd2 90.66(2) 8_565 .
O5 Pd1 Pd2 94.8(2) . 8_565
O16 Pd1 Pd2 31.83(10) . 8_565
O3 Pd1 Pd2 149.88(7) . 8_565
O1 Pd1 Pd2 80.8(3) . 8_565
Pd5 Pd1 Pd2 90.66(2) . 8_565
Pd5 Pd1 Pd2 120.12(3) 8_565 8_565
Pd2 Pd1 Pd2 58.64(3) . 8_565
O16 Pd2 O17 81.8(3) . .
O16 Pd2 O2 93.8(3) . .
O17 Pd2 O2 175.5(3) . .
O16 Pd2 O6 176.5(3) . .
O17 Pd2 O6 95.1(3) . .
O2 Pd2 O6 89.4(3) . .
O16 Pd2 Pd2 33.4(2) . 8_565
O17 Pd2 Pd2 94.89(19) . 8_565
O2 Pd2 Pd2 81.6(2) . 8_565
O6 Pd2 Pd2 146.3(2) . 8_565
O16 Pd2 Pd4 95.1(2) . .
O17 Pd2 Pd4 33.31(18) . .
O2 Pd2 Pd4 147.6(2) . .
O6 Pd2 Pd4 82.9(2) . .
Pd2 Pd2 Pd4 120.678(17) 8_565 .
O16 Pd2 Pd3 95.2(3) . .
O17 Pd2 Pd3 32.32(18) . .
O2 Pd2 Pd3 149.8(2) . .
O6 Pd2 Pd3 81.4(2) . .
Pd2 Pd2 Pd3 90.254(18) 8_565 .
Pd4 Pd2 Pd3 59.83(2) . .
O16 Pd2 Pd1 32.2(3) . .
O17 Pd2 Pd1 93.53(18) . .
O2 Pd2 Pd1 82.3(2) . .
O6 Pd2 Pd1 150.2(2) . .
Pd2 Pd2 Pd1 60.679(15) 8_565 .
Pd4 Pd2 Pd1 88.85(3) . .
Pd3 Pd2 Pd1 118.77(3) . .
O15 Pd3 O17 81.3(3) . .
O15 Pd3 O8 175.5(3) . .
O17 Pd3 O8 94.2(3) . .
O15 Pd3 O20 94.6(3) . .
O17 Pd3 O20 175.8(3) . .
O8 Pd3 O20 89.9(3) . .
O15 Pd3 Pd3 32.9(2) . 8_565
O17 Pd3 Pd3 94.47(19) . 8_565
O8 Pd3 Pd3 148.6(2) . 8_565
O20 Pd3 Pd3 82.3(2) . 8_565
O15 Pd3 Pd4 95.1(2) . .
O17 Pd3 Pd4 33.06(18) . .
O8 Pd3 Pd4 81.0(2) . .
O20 Pd3 Pd4 147.7(2) . .
Pd3 Pd3 Pd4 120.302(18) 8_565 .
O15 Pd3 Pd7 33.1(2) . .
O17 Pd3 Pd7 94.97(18) . .
O8 Pd3 Pd7 148.4(2) . .
O20 Pd3 Pd7 81.1(2) . .
Pd3 Pd3 Pd7 60.257(15) 8_565 .
Pd4 Pd3 Pd7 90.58(3) . .
O15 Pd3 Pd2 94.4(3) . .
O17 Pd3 Pd2 32.39(17) . .
O8 Pd3 Pd2 81.8(2) . .
O20 Pd3 Pd2 149.7(2) . .
Pd3 Pd3 Pd2 89.746(18) 8_565 .
Pd4 Pd3 Pd2 59.61(2) . .
Pd7 Pd3 Pd2 119.94(3) . .
O9 Pd4 O17 81.2(3) . .
O9 Pd4 O10 94.5(3) . .
O17 Pd4 O10 175.7(3) . .
O9 Pd4 O7 175.8(3) . .
O17 Pd4 O7 94.6(3) . .
O10 Pd4 O7 89.6(3) . .
O9 Pd4 Pd2 95.53(18) . .
O17 Pd4 Pd2 33.30(18) . .
O10 Pd4 Pd2 148.2(2) . .
O7 Pd4 Pd2 80.70(19) . .
O9 Pd4 Pd3 93.74(19) . .
O17 Pd4 Pd3 32.97(18) . .
O10 Pd4 Pd3 148.4(2) . .
O7 Pd4 Pd3 82.9(2) . .
Pd2 Pd4 Pd3 60.56(2) . .
O9 Pd4 Pd5 32.55(18) . 8_565
O17 Pd4 Pd5 95.04(19) . 8_565
O10 Pd4 Pd5 81.22(19) . 8_565
O7 Pd4 Pd5 148.6(2) . 8_565
Pd2 Pd4 Pd5 91.38(2) . 8_565
Pd3 Pd4 Pd5 119.51(3) . 8_565
O9 Pd4 Pd6 31.94(18) . .
O17 Pd4 Pd6 93.96(18) . .
O10 Pd4 Pd6 82.35(19) . .
O7 Pd4 Pd6 149.8(2) . .
Pd2 Pd4 Pd6 119.97(3) . .
Pd3 Pd4 Pd6 88.81(2) . .
Pd5 Pd4 Pd6 58.75(2) 8_565 .
O9 Pd5 O5 81.4(3) 8_565 .
O9 Pd5 O12 94.5(3) 8_565 8_565
O5 Pd5 O12 175.8(3) . 8_565
O9 Pd5 O4 176.5(3) 8_565 .
O5 Pd5 O4 95.2(3) . .
O12 Pd5 O4 88.9(3) 8_565 .
O9 Pd5 Pd6 33.83(18) 8_565 8_565
O5 Pd5 Pd6 95.2(3) . 8_565
O12 Pd5 Pd6 81.74(19) 8_565 8_565
O4 Pd5 Pd6 146.7(2) . 8_565
O9 Pd5 Pd1 94.21(18) 8_565 .
O5 Pd5 Pd1 32.5(2) . .
O12 Pd5 Pd1 148.0(2) 8_565 .
O4 Pd5 Pd1 83.2(2) . .
Pd6 Pd5 Pd1 120.26(3) 8_565 .
O9 Pd5 Pd4 32.53(18) 8_565 8_565
O5 Pd5 Pd4 94.0(2) . 8_565
O12 Pd5 Pd4 82.06(19) 8_565 8_565
O4 Pd5 Pd4 149.3(2) . 8_565
Pd6 Pd5 Pd4 60.84(2) 8_565 8_565
Pd1 Pd5 Pd4 89.09(3) . 8_565
O9 Pd5 Pd5 95.46(19) 8_565 8_565
O5 Pd5 Pd5 33.3(2) . 8_565
O12 Pd5 Pd5 148.98(19) 8_565 8_565
O4 Pd5 Pd5 81.2(2) . 8_565
Pd6 Pd5 Pd5 90.524(18) 8_565 8_565
Pd1 Pd5 Pd5 59.952(15) . 8_565
Pd4 Pd5 Pd5 120.081(17) 8_565 8_565
O9 Pd6 O13 82.1(3) . .
O9 Pd6 O11 94.4(3) . .
O13 Pd6 O11 176.1(3) . .
O9 Pd6 O18 175.3(3) . .
O13 Pd6 O18 93.5(3) . .
O11 Pd6 O18 90.0(3) . .
O9 Pd6 Pd5 33.96(18) . 8_565
O13 Pd6 Pd5 94.5(3) . 8_565
O11 Pd6 Pd5 83.6(2) . 8_565
O18 Pd6 Pd5 145.5(2) . 8_565
O9 Pd6 Pd7 95.29(19) . .
O13 Pd6 Pd7 33.6(2) . .
O11 Pd6 Pd7 145.7(2) . .
O18 Pd6 Pd7 82.0(2) . .
Pd5 Pd6 Pd7 120.72(3) 8_565 .
O9 Pd6 Pd4 32.05(19) . .
O13 Pd6 Pd4 96.0(2) . .
O11 Pd6 Pd4 80.06(19) . .
O18 Pd6 Pd4 151.3(2) . .
Pd5 Pd6 Pd4 60.41(2) 8_565 .
Pd7 Pd6 Pd4 91.19(3) . .
O9 Pd6 Pd6 94.60(19) . 8_565
O13 Pd6 Pd6 30.7(2) . 8_565
O11 Pd6 Pd6 152.31(19) . 8_565
O18 Pd6 Pd6 80.7(2) . 8_565
Pd5 Pd6 Pd6 89.476(18) 8_565 8_565
Pd7 Pd6 Pd6 58.937(16) . 8_565
Pd4 Pd6 Pd6 119.348(17) . 8_565
O13 Pd7 O15 81.8(4) . .
O13 Pd7 O14 177.0(4) . .
O15 Pd7 O14 95.2(4) . .
O13 Pd7 O19 93.3(4) . .
O15 Pd7 O19 175.1(4) . .
O14 Pd7 O19 89.7(4) . .
O13 Pd7 Pd6 33.60(9) . 8_565
O15 Pd7 Pd6 94.5(2) . 8_565
O14 Pd7 Pd6 147.37(9) . 8_565
O19 Pd7 Pd6 81.3(3) . 8_565
O13 Pd7 Pd6 33.60(9) . .
O15 Pd7 Pd6 94.5(2) . .
O14 Pd7 Pd6 147.37(9) . .
O19 Pd7 Pd6 81.3(3) . .
Pd6 Pd7 Pd6 62.13(3) 8_565 .
O13 Pd7 Pd3 95.0(2) . .
O15 Pd7 Pd3 32.59(10) . .
O14 Pd7 Pd3 82.4(3) . .
O19 Pd7 Pd3 149.03(9) . .
Pd6 Pd7 Pd3 120.10(4) 8_565 .
Pd6 Pd7 Pd3 89.40(2) . .
O13 Pd7 Pd3 95.0(2) . 8_565
O15 Pd7 Pd3 32.59(10) . 8_565
O14 Pd7 Pd3 82.4(3) . 8_565
O19 Pd7 Pd3 149.03(9) . 8_565
Pd6 Pd7 Pd3 89.40(2) 8_565 8_565
Pd6 Pd7 Pd3 120.10(4) . 8_565
Pd3 Pd7 Pd3 59.49(3) . 8_565
O12 Se1 O10 105.6(3) . .
O12 Se1 O11 106.3(3) . .
O10 Se1 O11 103.3(3) . .
O1 Se2 O2 106.4(3) . .
O1 Se2 O2 106.4(3) . 8_565
O2 Se2 O2 101.6(5) . 8_565
O3 Se3 O4 104.1(3) . .
O3 Se3 O4 104.1(3) . 8_565
O4 Se3 O4 104.9(5) . 8_565
O18 Se4 O18 106.7(5) 8_565 .
O18 Se4 O19 103.3(3) 8_565 .
O18 Se4 O19 103.3(3) . .
O8 Se5 O7 105.9(4) . .
O8 Se5 O6 105.3(4) . .
O7 Se5 O6 104.1(4) . .
O20 Se6 O20 105.9(5) 8_565 .
O20 Se6 O14 104.7(3) 8_565 .
O20 Se6 O14 104.7(3) . .

loop_
_geom_bond_atom_site_label_1
_geom_bond_atom_site_label_2
_geom_bond_distance
_geom_bond_site_symmetry_2
Co1 O5 2.188(9) .
Co1 O15 2.194(9) .
Co1 O17 2.210(6) .
Co1 O17 2.210(6) 8_565
Co1 O9 2.219(6) 8_565
Co1 O9 2.219(6) .
Co1 O13 2.227(9) .
Co1 O16 2.242(9) .
Na2 Na2 2.12(2) 5_666
Na4 Na4 1.55(2) 8_565
Na5 O24 2.072(19) .
O1 Se2 1.679(11) .
O1 Pd1 2.065(11) .
O2 Se2 1.714(8) .
O2 Pd2 2.029(7) .
O3 Se3 1.687(11) .
O3 Pd1 2.051(11) .
O4 Se3 1.682(7) .
O4 Pd5 2.043(7) .
O5 Pd1 1.942(9) .
O5 Pd5 1.969(5) .
O5 Pd5 1.969(5) 8_565
O6 Se5 1.714(7) .
O6 Pd2 2.035(7) .
O7 Se5 1.697(7) .
O7 Pd4 2.077(7) .
O8 Se5 1.695(7) .
O8 Pd3 2.037(7) .
O9 Pd6 1.946(6) .
O9 Pd4 1.951(6) .
O9 Pd5 1.952(6) 8_565
O10 Se1 1.705(7) .
O10 Pd4 2.054(7) .
O11 Se1 1.716(7) .
O11 Pd6 2.048(7) .
O12 Se1 1.678(7) .
O12 Pd5 2.046(7) 8_565
O13 Pd6 1.950(4) 8_565
O13 Pd6 1.950(4) .
O13 Pd7 1.951(9) .
O14 Se6 1.717(11) .
O14 Pd7 2.064(11) .
O15 Pd3 1.953(5) .
O15 Pd3 1.953(5) 8_565
O15 Pd7 1.982(9) .
O16 Pd2 1.947(5) .
O16 Pd2 1.947(5) 8_565
O16 Pd1 1.965(9) .
O17 Pd3 1.955(6) .
O17 Pd4 1.960(6) .
O17 Pd2 1.959(6) .
O18 Se4 1.677(8) .
O18 Pd6 2.046(7) .
O19 Se4 1.697(11) .
O19 Pd7 2.079(11) .
O20 Se6 1.713(8) .
O20 Pd3 2.043(7) .
Pd1 Pd5 3.2882(11) .
Pd1 Pd5 3.2882(11) 8_565
Pd1 Pd2 3.3181(11) .
Pd1 Pd2 3.3181(11) 8_565
Pd2 Pd2 3.2498(14) 8_565
Pd2 Pd4 3.2750(10) .
Pd2 Pd3 3.3065(10) .
Pd3 Pd3 3.2791(15) 8_565
Pd3 Pd4 3.2826(10) .
Pd3 Pd7 3.3048(11) .
Pd4 Pd5 3.2907(10) 8_565
Pd4 Pd6 3.3049(10) .
Pd5 O9 1.952(6) 8_565
Pd5 O12 2.046(7) 8_565
Pd5 Pd6 3.2355(10) 8_565
Pd5 Pd4 3.2907(10) 8_565
Pd5 Pd5 3.2929(14) 8_565
Pd6 Pd5 3.2355(10) 8_565
Pd6 Pd7 3.2484(11) .
Pd6 Pd6 3.3522(15) 8_565
Pd7 Pd6 3.2484(11) 8_565
Pd7 Pd3 3.3048(11) 8_565
Se2 O2 1.714(8) 8_565
Se3 O4 1.682(7) 8_565
Se4 O18 1.677(8) 8_565
Se6 O20 1.713(8) 8_565
